data_7107794
loop_
_publ_author_name
'Kenji Matsumoto'
'Hiromichi Egami'
'Takuya Oguma'
'Tsutomu Katsuki'

_publ_section_title
;
 What factors influence the catalytic activity of iron-salan complexes for
 aerobic oxidative coupling of 2-naphthols?
;
_journal_name_full Chem.Commun.
_journal_page_first 5823
_journal_paper_doi 10.1039/c2cc18090a
_journal_volume 48
_journal_year 2012
_chemical_absolute_configuration rmad
_chemical_formula_moiety 'CC106H83Br1Fe2N4O6, 0.5(C10H7Br1O1)'
_chemical_formula_sum 'C111 H86.5 Br1.5 Fe2 N4 O6.5'
_chemical_formula_weight 1811.91
_chemical_name_systematic
;
?
;
_space_group_IT_number 19
_symmetry_cell_setting orthorhombic
_symmetry_space_group_name_Hall 'P 2ac 2ab'
_symmetry_space_group_name_H-M 'P 21 21 21'
_atom_sites_solution_hydrogens geom
_atom_sites_solution_primary direct
_atom_sites_solution_secondary difmap
_audit_creation_method SHELXL-97
_cell_angle_alpha 90.00
_cell_angle_beta 90.00
_cell_angle_gamma 90.00
_cell_formula_units_Z 4
_cell_length_a 13.6693(14)
_cell_length_b 25.349(3)
_cell_length_c 27.020(3)
_cell_measurement_reflns_used 9864
_cell_measurement_temperature 100
_cell_measurement_theta_max 24.90
_cell_measurement_theta_min 2.19
_cell_volume 9362.5(18)
_computing_cell_refinement 'Bruker SAINT'
_computing_data_collection 'Bruker APEX2'
_computing_data_reduction 'Bruker SAINT'
_computing_molecular_graphics 'Bruker SHELXTL'
_computing_publication_material 'Bruker SHELXTL'
_computing_structure_refinement 'SHELXL-97 (Sheldrick, 2008)'
_computing_structure_solution 'SHELXS-97 (Sheldrick, 2008)'
_diffrn_ambient_temperature 100
_diffrn_detector_area_resol_mean 8.333
_diffrn_measured_fraction_theta_full 0.998
_diffrn_measured_fraction_theta_max 0.998
_diffrn_measurement_device_type 'Bruker APEX-II CCD'
_diffrn_measurement_method '\f and \w scans'
_diffrn_radiation_collimation 'focusing mirrors'
_diffrn_radiation_monochromator graphite
_diffrn_radiation_source 'rotating-anode X-ray tube'
_diffrn_radiation_type MoK\a
_diffrn_radiation_wavelength 0.71073
_diffrn_reflns_av_R_equivalents 0.0378
_diffrn_reflns_av_sigmaI/netI 0.0566
_diffrn_reflns_limit_h_max 17
_diffrn_reflns_limit_h_min -17
_diffrn_reflns_limit_k_max 24
_diffrn_reflns_limit_k_min -32
_diffrn_reflns_limit_l_max 34
_diffrn_reflns_limit_l_min -35
_diffrn_reflns_number 53205
_diffrn_reflns_theta_full 27.50
_diffrn_reflns_theta_max 27.50
_diffrn_reflns_theta_min 1.51
_exptl_absorpt_coefficient_mu 1.008
_exptl_absorpt_correction_T_max 0.9237
_exptl_absorpt_correction_T_min 0.7006
_exptl_absorpt_correction_type empirical
_exptl_absorpt_process_details
;
SADABS Sheldrick 1996
;
_exptl_crystal_colour 'dark purple'
_exptl_crystal_density_diffrn 1.285
_exptl_crystal_density_method 'not measured'
_exptl_crystal_description block
_exptl_crystal_F_000 3748
_exptl_crystal_size_max 0.38
_exptl_crystal_size_mid 0.25
_exptl_crystal_size_min 0.08
_refine_diff_density_max 5.648
_refine_diff_density_min -1.506
_refine_diff_density_rms 0.142
_refine_ls_abs_structure_details 'Flack H D (1983), Acta Cryst. A39, 876-881'
_refine_ls_abs_structure_Flack 0.02(2)
_refine_ls_extinction_method none
_refine_ls_goodness_of_fit_ref 1.045
_refine_ls_hydrogen_treatment constr
_refine_ls_matrix_type full
_refine_ls_number_parameters 1111
_refine_ls_number_reflns 21307
_refine_ls_number_restraints 0
_refine_ls_restrained_S_all 1.045
_refine_ls_R_factor_all 0.1372
_refine_ls_R_factor_gt 0.1061
_refine_ls_shift/su_max 0.001
_refine_ls_shift/su_mean 0.000
_refine_ls_structure_factor_coef Fsqd
_refine_ls_weighting_details 'calc w=1/[\s^2^(Fo^2^)+(0.1937P)^2^+24.9252P] where P=(Fo^2^+2Fc^2^)/3'
_refine_ls_weighting_scheme calc
_refine_ls_wR_factor_gt 0.2848
_refine_ls_wR_factor_ref 0.3152
_reflns_number_gt 15976
_reflns_number_total 21307
_reflns_threshold_expression >2sigma(I)
_cod_data_source_file c2cc18090a.txt
_cod_data_source_block LFe_OH_6Br2NpO_FeL_KM117
_cod_original_cell_volume 9362.6(17)
_cod_original_sg_symbol_H-M P2(1)2(1)2(1)
_cod_original_formula_sum 'C111 H86.50 Br1.50 Fe2 N4 O6.50'
_cod_database_code 7107794

loop_
_symmetry_equiv_pos_as_xyz
'x, y, z'
'-x+1/2, -y, z+1/2'
'-x, y+1/2, -z+1/2'
'x+1/2, -y+1/2, -z'

loop_
_atom_site_label
_atom_site_type_symbol
_atom_site_fract_x
_atom_site_fract_y
_atom_site_fract_z
_atom_site_U_iso_or_equiv
_atom_site_adp_type
_atom_site_occupancy
_atom_site_symmetry_multiplicity
_atom_site_calc_flag
_atom_site_refinement_flags
_atom_site_disorder_assembly
_atom_site_disorder_group
C4X C 0.2237(7) -0.0897(4) -0.0033(3) 0.113(6) Uani 1 1 d G . .
C7Y C 0.1598(9) -0.1296(5) -0.0176(3) 0.11(2) Uiso 0.291(4) 1 d PG A 2
C8Y C 0.1249(7) -0.1652(4) 0.0173(3) 0.060(8) Uiso 0.291(4) 1 d PG A 2
C9Y C 0.1538(5) -0.1610(3) 0.0664(3) 0.069(9) Uiso 0.291(4) 1 d PG A 2
C10Y C 0.2177(7) -0.1212(4) 0.0807(3) 0.045(6) Uiso 0.291(4) 1 d PG A 2
C3X C 0.2526(7) -0.0855(4) 0.0459(3) 0.086(4) Uani 1 1 d G A .
C9Z C -0.2331(6) -0.3071(4) 0.1344(4) 0.051(4) Uiso 0.50 1 d PG A 4
C4Z C -0.1628(7) -0.3202(4) 0.1695(4) 0.050(4) Uiso 0.50 1 d PG A 4
C3Z C -0.0645(7) -0.3212(4) 0.1565(4) 0.073(6) Uiso 0.50 1 d PG A 4
C2Z C -0.0363(7) -0.3092(3) 0.1084(4) 0.091(7) Uiso 0.50 1 d PG A 4
C1Z C -0.1066(8) -0.2961(4) 0.0733(3) 0.086(7) Uiso 0.50 1 d PG A 4
C10Z C -0.2049(7) -0.2950(5) 0.0863(4) 0.136(13) Uiso 0.50 1 d PG A 4
Br1Y Br 0.0348(3) -0.21697(16) 0.00080(15) 0.0744(14) Uiso 0.291(4) 1 d P A 2
Fe1 Fe 0.58742(7) 0.01918(4) 0.00698(3) 0.0295(2) Uani 1 1 d . . .
Fe2 Fe 0.48181(6) 0.04558(4) 0.10692(3) 0.0269(2) Uani 1 1 d . . .
N1 N 0.6584(4) -0.0486(2) 0.0447(2) 0.0310(11) Uani 1 1 d . . .
N2 N 0.7396(4) 0.0326(2) -0.0105(2) 0.0351(12) Uani 1 1 d . . .
N3 N 0.4401(4) 0.1194(2) 0.0716(2) 0.0303(11) Uani 1 1 d . . .
N4 N 0.5228(4) 0.1052(2) 0.1632(2) 0.0306(11) Uani 1 1 d . . .
O1 O 0.5734(4) -0.0263(2) -0.04831(16) 0.0347(10) Uani 1 1 d . . .
O2 O 0.5507(3) 0.0863(2) -0.02150(18) 0.0359(11) Uani 1 1 d . . .
O3 O 0.3532(3) 0.0379(2) 0.13171(19) 0.0344(10) Uani 1 1 d . . .
O4 O 0.5561(3) -0.00585(17) 0.14375(17) 0.0302(10) Uani 1 1 d . . .
O5 O 0.4607(3) 0.00535(19) 0.04233(17) 0.0322(10) Uani 1 1 d . . .
O6 O 0.6108(3) 0.05962(18) 0.07194(17) 0.0309(10) Uani 1 1 d . . .
O1Z O -0.3213(10) -0.3593(5) 0.2768(5) 0.055(3) Uiso 0.50 1 d P . .
Br1X Br -0.0162(3) -0.13589(16) -0.09152(13) 0.186(2) Uani 0.709(4) 1 d P A 1
Br1Z Br -0.0629(4) -0.2636(2) 0.01285(19) 0.1413(15) Uiso 0.50 1 d P . .
C1 C 0.7681(5) -0.0461(3) 0.0400(2) 0.0340(14) Uani 1 1 d . . .
H1 H 0.7860 -0.0668 0.0098 0.041 Uiso 1 1 calc R . .
C2 C 0.8176(6) -0.0720(4) 0.0826(3) 0.053(2) Uani 1 1 d . . .
C3 C 0.8667(11) -0.1185(5) 0.0756(6) 0.098(5) Uani 1 1 d . . .
H3 H 0.8706 -0.1347 0.0440 0.118 Uiso 1 1 calc R . .
C4 C 0.912(2) -0.1418(7) 0.1185(12) 0.183(13) Uani 1 1 d . . .
H4 H 0.9510 -0.1727 0.1147 0.219 Uiso 1 1 calc R . .
C5 C 0.9008(15) -0.1204(8) 0.1646(7) 0.143(10) Uani 1 1 d . . .
H5 H 0.9239 -0.1388 0.1929 0.172 Uiso 1 1 calc R . .
C6 C 0.8555(10) -0.0720(8) 0.1700(5) 0.099(5) Uani 1 1 d . . .
H6 H 0.8547 -0.0542 0.2009 0.119 Uiso 1 1 calc R . .
C7 C 0.8127(8) -0.0512(6) 0.1297(3) 0.076(3) Uani 1 1 d . . .
H7 H 0.7763 -0.0196 0.1340 0.091 Uiso 1 1 calc R . .
C8 C 0.6177(6) -0.0997(3) 0.0269(3) 0.0364(15) Uani 1 1 d . . .
H8A H 0.5457 -0.0995 0.0308 0.044 Uiso 1 1 calc R . .
H8B H 0.6443 -0.1289 0.0472 0.044 Uiso 1 1 calc R . .
C9 C 0.6429(6) -0.1087(3) -0.0264(3) 0.0389(16) Uani 1 1 d . . .
C10 C 0.6193(5) -0.0687(3) -0.0619(3) 0.0364(15) Uani 1 1 d . . .
C11 C 0.6470(5) -0.0754(3) -0.1120(3) 0.0350(14) Uani 1 1 d . . .
C12 C 0.6981(7) -0.1210(3) -0.1275(3) 0.050(2) Uani 1 1 d . . .
C13 C 0.7248(8) -0.1300(4) -0.1776(3) 0.056(2) Uani 1 1 d . . .
H13 H 0.7100 -0.1039 -0.2017 0.067 Uiso 1 1 calc R . .
C14 C 0.7710(12) -0.1749(4) -0.1920(4) 0.083(4) Uani 1 1 d . . .
H14 H 0.7877 -0.1801 -0.2258 0.100 Uiso 1 1 calc R . .
C15 C 0.7945(13) -0.2145(5) -0.1558(4) 0.094(5) Uani 1 1 d . . .
H15 H 0.8276 -0.2458 -0.1655 0.113 Uiso 1 1 calc R . .
C16 C 0.7691(9) -0.2070(4) -0.1073(4) 0.068(3) Uani 1 1 d . . .
H16 H 0.7836 -0.2339 -0.0839 0.082 Uiso 1 1 calc R . .
C17 C 0.7217(8) -0.1605(4) -0.0909(3) 0.057(2) Uani 1 1 d . . .
C18 C 0.6939(7) -0.1530(3) -0.0419(3) 0.049(2) Uani 1 1 d . . .
H18 H 0.7106 -0.1791 -0.0182 0.059 Uiso 1 1 calc R . .
C19 C 0.6198(7) -0.0331(3) -0.1473(3) 0.0455(19) Uani 1 1 d . . .
C20 C 0.6871(9) 0.0021(4) -0.1645(3) 0.064(3) Uani 1 1 d . . .
H20 H 0.7542 -0.0012 -0.1560 0.077 Uiso 1 1 calc R . .
C21 C 0.6541(12) 0.0440(5) -0.1957(4) 0.086(4) Uani 1 1 d . . .
H21 H 0.6991 0.0698 -0.2071 0.103 Uiso 1 1 calc R . .
C22 C 0.5584(9) 0.0469(4) -0.2090(4) 0.064(3) Uani 1 1 d . . .
H22 H 0.5379 0.0746 -0.2303 0.076 Uiso 1 1 calc R . .
C23 C 0.4918(8) 0.0117(5) -0.1929(3) 0.063(3) Uani 1 1 d . . .
H23 H 0.4253 0.0143 -0.2030 0.075 Uiso 1 1 calc R . .
C24 C 0.5218(7) -0.0288(3) -0.1613(3) 0.0477(19) Uani 1 1 d . . .
H24 H 0.4753 -0.0535 -0.1492 0.057 Uiso 1 1 calc R . .
C25 C 0.8008(5) 0.0114(3) 0.0307(2) 0.0353(15) Uani 1 1 d . . .
H25 H 0.7847 0.0322 0.0611 0.042 Uiso 1 1 calc R . .
C26 C 0.9089(5) 0.0154(4) 0.0227(3) 0.0471(19) Uani 1 1 d . . .
C27 C 0.9668(7) 0.0410(4) 0.0578(5) 0.064(3) Uani 1 1 d . . .
H27 H 0.9380 0.0555 0.0868 0.077 Uiso 1 1 calc R . .
C28 C 1.0667(7) 0.0451(5) 0.0499(6) 0.082(4) Uani 1 1 d . . .
H28 H 1.1059 0.0611 0.0748 0.098 Uiso 1 1 calc R . .
C29 C 1.1091(7) 0.0278(7) 0.0095(5) 0.098(5) Uani 1 1 d . . .
H29 H 1.1773 0.0327 0.0046 0.118 Uiso 1 1 calc R . .
C30 C 1.0532(8) 0.0023(10) -0.0257(4) 0.137(9) Uani 1 1 d . . .
H30 H 1.0829 -0.0107 -0.0551 0.165 Uiso 1 1 calc R . .
C31 C 0.9513(7) -0.0044(8) -0.0180(4) 0.098(5) Uani 1 1 d . . .
H31 H 0.9130 -0.0230 -0.0416 0.118 Uiso 1 1 calc R . .
C32 C 0.7573(6) 0.0899(3) -0.0195(3) 0.0431(18) Uani 1 1 d . . .
H32A H 0.7412 0.1098 0.0109 0.052 Uiso 1 1 calc R . .
H32B H 0.8277 0.0953 -0.0265 0.052 Uiso 1 1 calc R . .
C33 C 0.6990(6) 0.1118(3) -0.0615(3) 0.0441(17) Uani 1 1 d . . .
C34 C 0.5942(6) 0.1101(3) -0.0591(3) 0.0369(15) Uani 1 1 d . . .
C35 C 0.5396(6) 0.1372(3) -0.0945(3) 0.0396(17) Uani 1 1 d . . .
C36 C 0.5879(7) 0.1620(3) -0.1351(3) 0.0481(19) Uani 1 1 d . . .
C37 C 0.5330(8) 0.1848(4) -0.1754(3) 0.061(2) Uani 1 1 d . . .
H37 H 0.4635 0.1839 -0.1748 0.073 Uiso 1 1 calc R . .
C38 C 0.5814(9) 0.2081(4) -0.2150(4) 0.068(3) Uani 1 1 d . . .
H38 H 0.5452 0.2241 -0.2410 0.082 Uiso 1 1 calc R . .
C39 C 0.6850(9) 0.2077(5) -0.2164(4) 0.078(4) Uani 1 1 d . . .
H39 H 0.7175 0.2240 -0.2435 0.094 Uiso 1 1 calc R . .
C40 C 0.7396(9) 0.1846(4) -0.1802(4) 0.068(3) Uani 1 1 d . . .
H40 H 0.8089 0.1839 -0.1825 0.081 Uiso 1 1 calc R . .
C41 C 0.6903(7) 0.1610(4) -0.1382(3) 0.052(2) Uani 1 1 d . . .
C42 C 0.7450(6) 0.1366(4) -0.0998(3) 0.0483(19) Uani 1 1 d . . .
H42 H 0.8144 0.1376 -0.1008 0.058 Uiso 1 1 calc R . .
C43 C 0.4322(6) 0.1387(3) -0.0891(3) 0.0390(16) Uani 1 1 d . . .
C44 C 0.3724(7) 0.0946(4) -0.1002(3) 0.056(2) Uani 1 1 d . . .
H44 H 0.4008 0.0624 -0.1112 0.067 Uiso 1 1 calc R . .
C45 C 0.2718(7) 0.0990(5) -0.0946(4) 0.064(3) Uani 1 1 d . . .
H45 H 0.2323 0.0696 -0.1032 0.076 Uiso 1 1 calc R . .
C46 C 0.2272(6) 0.1430(4) -0.0776(3) 0.053(2) Uani 1 1 d . . .
H46 H 0.1583 0.1442 -0.0732 0.064 Uiso 1 1 calc R . .
C47 C 0.2855(7) 0.1866(4) -0.0670(3) 0.051(2) Uani 1 1 d . . .
H47 H 0.2562 0.2180 -0.0547 0.061 Uiso 1 1 calc R . .
C48 C 0.3851(7) 0.1847(3) -0.0740(3) 0.050(2) Uani 1 1 d . . .
H48 H 0.4228 0.2156 -0.0684 0.060 Uiso 1 1 calc R . .
C49 C 0.4688(5) 0.1677(2) 0.0999(2) 0.0301(13) Uani 1 1 d . . .
H49 H 0.4115 0.1791 0.1203 0.036 Uiso 1 1 calc R . .
C50 C 0.4966(4) 0.2130(2) 0.0658(2) 0.0272(12) Uani 1 1 d . . .
C51 C 0.4425(6) 0.2594(3) 0.0663(3) 0.0435(17) Uani 1 1 d . . .
H51 H 0.3905 0.2635 0.0892 0.052 Uiso 1 1 calc R . .
C52 C 0.4640(7) 0.3003(3) 0.0333(3) 0.051(2) Uani 1 1 d . . .
H52 H 0.4274 0.3321 0.0344 0.061 Uiso 1 1 calc R . .
C53 C 0.5390(6) 0.2944(3) -0.0013(3) 0.0462(18) Uani 1 1 d . . .
H53 H 0.5539 0.3220 -0.0238 0.055 Uiso 1 1 calc R . .
C54 C 0.5917(6) 0.2474(3) -0.0023(3) 0.0426(17) Uani 1 1 d . . .
H54 H 0.6425 0.2427 -0.0259 0.051 Uiso 1 1 calc R . .
C55 C 0.5698(5) 0.2070(3) 0.0315(2) 0.0323(14) Uani 1 1 d . . .
H55 H 0.6062 0.1751 0.0307 0.039 Uiso 1 1 calc R . .
C56 C 0.3333(5) 0.1208(3) 0.0587(3) 0.0343(15) Uani 1 1 d . . .
H56A H 0.3184 0.1549 0.0426 0.041 Uiso 1 1 calc R . .
H56B H 0.3195 0.0925 0.0345 0.041 Uiso 1 1 calc R . .
C57 C 0.2672(5) 0.1141(3) 0.1022(3) 0.0387(15) Uani 1 1 d . . .
C58 C 0.2757(5) 0.0698(3) 0.1348(3) 0.0363(15) Uani 1 1 d . . .
C59 C 0.2011(5) 0.0581(3) 0.1676(3) 0.0432(18) Uani 1 1 d . . .
C60 C 0.1182(6) 0.0917(4) 0.1716(3) 0.050(2) Uani 1 1 d . . .
C61 C 0.0367(8) 0.0788(5) 0.2024(5) 0.077(4) Uani 1 1 d . . .
H61 H 0.0359 0.0466 0.2203 0.093 Uiso 1 1 calc R . .
C62 C -0.0403(8) 0.1131(5) 0.2060(5) 0.078(4) Uani 1 1 d . . .
H62 H -0.0935 0.1046 0.2272 0.094 Uiso 1 1 calc R . .
C63 C -0.0422(8) 0.1607(5) 0.1790(5) 0.080(4) Uani 1 1 d . . .
H63 H -0.0962 0.1841 0.1820 0.096 Uiso 1 1 calc R . .
C64 C 0.0331(8) 0.1727(4) 0.1490(4) 0.067(3) Uani 1 1 d . . .
H64 H 0.0310 0.2049 0.1311 0.081 Uiso 1 1 calc R . .
C65 C 0.1145(6) 0.1396(3) 0.1431(3) 0.0474(19) Uani 1 1 d . . .
C66 C 0.1895(6) 0.1490(3) 0.1093(3) 0.0457(18) Uani 1 1 d . . .
H66 H 0.1877 0.1805 0.0903 0.055 Uiso 1 1 calc R . .
C67 C 0.2101(5) 0.0087(4) 0.1984(3) 0.049(2) Uani 1 1 d . . .
C68 C 0.2766(6) 0.0061(4) 0.2393(4) 0.058(2) Uani 1 1 d . . .
H68 H 0.3168 0.0354 0.2472 0.069 Uiso 1 1 calc R . .
C69 C 0.2814(8) -0.0398(5) 0.2671(4) 0.071(3) Uani 1 1 d . . .
H69 H 0.3269 -0.0417 0.2936 0.085 Uiso 1 1 calc R . .
C70 C 0.2243(9) -0.0815(4) 0.2580(5) 0.076(4) Uani 1 1 d . . .
H70 H 0.2271 -0.1117 0.2787 0.091 Uiso 1 1 calc R . .
C71 C 0.1586(9) -0.0799(4) 0.2165(4) 0.070(3) Uani 1 1 d . . .
H71 H 0.1186 -0.1094 0.2089 0.084 Uiso 1 1 calc R . .
C72 C 0.1546(7) -0.0352(4) 0.1882(4) 0.053(2) Uani 1 1 d . . .
H72 H 0.1119 -0.0345 0.1604 0.064 Uiso 1 1 calc R . .
C73 C 0.5541(5) 0.1536(3) 0.1354(2) 0.0291(13) Uani 1 1 d . . .
H73 H 0.6119 0.1438 0.1147 0.035 Uiso 1 1 calc R . .
C74 C 0.5840(5) 0.1990(3) 0.1682(2) 0.0325(14) Uani 1 1 d . . .
C75 C 0.6746(5) 0.2238(3) 0.1613(3) 0.0375(15) Uani 1 1 d . . .
H75 H 0.7171 0.2120 0.1359 0.045 Uiso 1 1 calc R . .
C76 C 0.7030(6) 0.2659(3) 0.1916(3) 0.0458(18) Uani 1 1 d . . .
H76 H 0.7636 0.2833 0.1860 0.055 Uiso 1 1 calc R . .
C77 C 0.6416(6) 0.2823(3) 0.2300(3) 0.0411(17) Uani 1 1 d . . .
H77 H 0.6611 0.3107 0.2508 0.049 Uiso 1 1 calc R . .
C78 C 0.5541(7) 0.2579(3) 0.2380(3) 0.0449(18) Uani 1 1 d . . .
H78 H 0.5142 0.2683 0.2651 0.054 Uiso 1 1 calc R . .
C79 C 0.5226(7) 0.2168(3) 0.2057(3) 0.0417(16) Uani 1 1 d . . .
H79 H 0.4596 0.2016 0.2098 0.050 Uiso 1 1 calc R . .
C80 C 0.5972(6) 0.0856(3) 0.1980(3) 0.0375(16) Uani 1 1 d . . .
H80A H 0.6089 0.1128 0.2236 0.045 Uiso 1 1 calc R . .
H80B H 0.6593 0.0802 0.1798 0.045 Uiso 1 1 calc R . .
C81 C 0.5690(5) 0.0348(3) 0.2230(3) 0.0345(15) Uani 1 1 d . . .
C82 C 0.5546(5) -0.0108(3) 0.1934(2) 0.0310(13) Uani 1 1 d . . .
C83 C 0.5392(5) -0.0588(3) 0.2159(3) 0.0342(14) Uani 1 1 d . . .
C84 C 0.5346(5) -0.0638(3) 0.2679(3) 0.0364(15) Uani 1 1 d . . .
C85 C 0.5148(6) -0.1120(3) 0.2917(3) 0.0439(17) Uani 1 1 d . . .
H85 H 0.5095 -0.1433 0.2727 0.053 Uiso 1 1 calc R . .
C86 C 0.5029(6) -0.1142(3) 0.3424(3) 0.050(2) Uani 1 1 d . . .
H86 H 0.4885 -0.1470 0.3578 0.060 Uiso 1 1 calc R . .
C87 C 0.5120(7) -0.0688(4) 0.3711(3) 0.052(2) Uani 1 1 d . . .
H87 H 0.5051 -0.0710 0.4061 0.062 Uiso 1 1 calc R . .
C88 C 0.5309(7) -0.0208(3) 0.3491(3) 0.0461(18) Uani 1 1 d . . .
H88 H 0.5363 0.0099 0.3690 0.055 Uiso 1 1 calc R . .
C89 C 0.5422(6) -0.0169(3) 0.2976(3) 0.0380(15) Uani 1 1 d . . .
C90 C 0.5627(6) 0.0316(3) 0.2737(3) 0.0371(16) Uani 1 1 d . . .
H90 H 0.5723 0.0625 0.2930 0.045 Uiso 1 1 calc R . .
C91 C 0.5310(6) -0.1074(3) 0.1837(3) 0.0385(15) Uani 1 1 d . . .
C92 C 0.4403(8) -0.1199(3) 0.1622(3) 0.054(2) Uani 1 1 d . . .
H92 H 0.3851 -0.0983 0.1687 0.064 Uiso 1 1 calc R . .
C93 C 0.4307(10) -0.1638(4) 0.1315(4) 0.072(3) Uani 1 1 d . . .
H93 H 0.3697 -0.1722 0.1166 0.086 Uiso 1 1 calc R . .
C94 C 0.5137(11) -0.1952(4) 0.1231(4) 0.070(3) Uani 1 1 d . . .
H94 H 0.5083 -0.2257 0.1028 0.084 Uiso 1 1 calc R . .
C95 C 0.6016(9) -0.1827(4) 0.1435(4) 0.070(3) Uani 1 1 d . . .
H95 H 0.6573 -0.2038 0.1366 0.083 Uiso 1 1 calc R . .
C96 C 0.6104(7) -0.1387(4) 0.1749(4) 0.056(2) Uani 1 1 d . . .
H96 H 0.6715 -0.1308 0.1899 0.068 Uiso 1 1 calc R . .
C1X C 0.3821(6) -0.0245(3) 0.0261(3) 0.0409(16) Uani 1 1 d . A .
C2X C 0.3268(7) -0.0538(4) 0.0608(4) 0.057(2) Uani 1 1 d . . .
H2X H 0.3419 -0.0512 0.0950 0.069 Uiso 1 1 calc R A .
C8X C 0.1058(19) -0.1032(10) -0.0733(9) 0.132(11) Uani 0.709(4) 1 d P A 1
C9X C 0.1638(13) -0.0785(8) -0.1054(7) 0.084(5) Uani 0.709(4) 1 d P A 1
H9X H 0.1473 -0.0788 -0.1396 0.100 Uiso 0.709(4) 1 calc PR A 1
C10X C 0.2460(10) -0.0528(6) -0.0905(5) 0.059(3) Uani 0.709(4) 1 d P A 1
H10X H 0.2815 -0.0320 -0.1136 0.071 Uiso 0.709(4) 1 calc PR A 1
C5X C 0.2808(9) -0.0567(5) -0.0384(4) 0.074(3) Uani 1 1 d . A .
C6X C 0.3615(7) -0.0265(4) -0.0239(3) 0.054(2) Uani 1 1 d . . .
H6X H 0.4005 -0.0082 -0.0474 0.064 Uiso 1 1 calc R A .
C5Z C -0.1957(10) -0.3387(5) 0.2186(5) 0.031(3) Uiso 0.50 1 d P . .
C6Z C -0.2948(10) -0.3401(5) 0.2308(5) 0.030(3) Uiso 0.50 1 d P A .
C7Z C -0.3650(14) -0.3285(7) 0.1968(7) 0.052(4) Uiso 0.50 1 d P . .
C8Z C -0.3415(15) -0.3125(7) 0.1512(7) 0.055(4) Uiso 0.50 1 d P A .
C7X C 0.1302(16) -0.1064(9) -0.0237(8) 0.105(8) Uani 0.709(4) 1 d P A 1

loop_
_atom_site_aniso_label
_atom_site_aniso_U_11
_atom_site_aniso_U_22
_atom_site_aniso_U_33
_atom_site_aniso_U_23
_atom_site_aniso_U_13
_atom_site_aniso_U_12
C4X 0.109(11) 0.153(14) 0.078(9) -0.031(9) 0.021(8) -0.078(11)
C3X 0.074(7) 0.108(10) 0.075(8) 0.021(7) -0.012(6) -0.052(7)
Fe1 0.0249(4) 0.0378(5) 0.0258(4) -0.0017(4) -0.0015(3) -0.0010(4)
Fe2 0.0225(4) 0.0304(4) 0.0280(4) 0.0003(4) 0.0004(3) -0.0021(3)
N1 0.025(3) 0.041(3) 0.027(3) -0.004(2) 0.000(2) -0.003(2)
N2 0.031(3) 0.042(3) 0.032(3) 0.006(2) -0.003(2) -0.005(2)
N3 0.025(3) 0.038(3) 0.028(3) 0.000(2) -0.005(2) -0.002(2)
N4 0.034(3) 0.029(3) 0.029(3) 0.004(2) 0.001(2) 0.001(2)
O1 0.034(2) 0.046(3) 0.024(2) -0.0034(19) -0.0050(18) 0.005(2)
O2 0.027(2) 0.047(3) 0.033(2) 0.005(2) -0.0029(19) 0.001(2)
O3 0.017(2) 0.041(3) 0.045(3) 0.006(2) 0.0048(18) 0.0025(18)
O4 0.034(2) 0.027(2) 0.030(2) 0.0019(17) -0.0022(18) 0.0028(18)
O5 0.023(2) 0.042(3) 0.032(2) -0.0038(19) -0.0037(17) -0.0070(19)
O6 0.025(2) 0.035(2) 0.033(2) -0.0034(18) 0.0000(18) -0.0036(18)
Br1X 0.149(2) 0.226(4) 0.182(3) 0.087(3) -0.117(2) -0.138(3)
C1 0.028(3) 0.045(4) 0.028(3) -0.001(3) 0.002(2) 0.005(3)
C2 0.029(4) 0.076(6) 0.054(5) 0.028(4) -0.015(3) -0.011(4)
C3 0.100(10) 0.070(7) 0.125(12) 0.010(7) -0.069(9) 0.016(7)
C4 0.21(2) 0.083(11) 0.25(3) 0.012(15) -0.14(2) 0.041(13)
C5 0.158(16) 0.142(15) 0.130(14) 0.096(13) -0.105(13) -0.074(13)
C6 0.071(7) 0.169(15) 0.059(7) 0.063(8) -0.017(6) -0.013(9)
C7 0.057(6) 0.138(11) 0.033(4) 0.021(6) -0.009(4) 0.009(6)
C8 0.039(4) 0.039(4) 0.031(3) 0.000(3) -0.008(3) 0.000(3)
C9 0.038(4) 0.050(4) 0.029(3) -0.010(3) -0.007(3) 0.011(3)
C10 0.036(3) 0.047(4) 0.026(3) -0.006(3) -0.009(3) 0.008(3)
C11 0.039(4) 0.036(3) 0.030(3) -0.005(3) -0.006(3) 0.000(3)
C12 0.068(6) 0.047(4) 0.036(4) -0.003(3) -0.006(4) 0.018(4)
C13 0.086(7) 0.049(5) 0.034(4) -0.002(3) 0.002(4) 0.018(5)
C14 0.151(12) 0.062(6) 0.037(5) -0.005(4) -0.001(6) 0.040(7)
C15 0.162(14) 0.060(6) 0.060(6) -0.007(5) 0.011(8) 0.058(8)
C16 0.104(8) 0.049(5) 0.051(5) -0.001(4) -0.004(6) 0.036(5)
C17 0.077(6) 0.044(4) 0.051(5) -0.008(4) -0.007(5) 0.018(4)
C18 0.072(6) 0.036(4) 0.041(4) -0.005(3) -0.013(4) -0.001(4)
C19 0.064(5) 0.046(4) 0.026(3) -0.008(3) -0.007(3) 0.003(4)
C20 0.075(6) 0.075(6) 0.042(5) 0.004(4) -0.013(5) -0.011(5)
C21 0.123(11) 0.071(7) 0.064(7) 0.017(6) -0.014(7) -0.033(8)
C22 0.089(8) 0.055(5) 0.047(5) -0.003(4) -0.009(5) 0.025(6)
C23 0.067(6) 0.091(7) 0.031(4) -0.005(4) -0.001(4) 0.044(6)
C24 0.049(4) 0.056(5) 0.037(4) -0.006(3) 0.003(3) 0.024(4)
C25 0.033(3) 0.050(4) 0.023(3) 0.002(3) 0.003(3) -0.007(3)
C26 0.026(3) 0.076(6) 0.039(4) 0.021(4) -0.004(3) 0.001(4)
C27 0.040(5) 0.060(5) 0.093(7) -0.008(5) -0.025(5) -0.002(4)
C28 0.035(5) 0.070(7) 0.141(12) 0.004(7) -0.023(6) -0.016(5)
C29 0.026(4) 0.186(15) 0.083(8) 0.056(9) -0.014(5) -0.021(6)
C30 0.038(5) 0.33(3) 0.041(5) 0.009(10) 0.009(4) 0.003(10)
C31 0.032(4) 0.224(17) 0.038(5) 0.004(7) 0.003(4) -0.010(7)
C32 0.031(4) 0.054(5) 0.044(4) 0.013(3) -0.002(3) -0.002(3)
C33 0.044(4) 0.048(4) 0.040(4) 0.005(3) 0.002(3) -0.004(3)
C34 0.043(4) 0.037(3) 0.030(3) 0.006(3) -0.003(3) -0.003(3)
C35 0.050(4) 0.044(4) 0.026(3) -0.005(3) -0.004(3) 0.017(3)
C36 0.061(5) 0.048(4) 0.035(4) 0.011(3) 0.002(4) 0.011(4)
C37 0.055(5) 0.085(7) 0.042(4) 0.011(4) 0.002(4) 0.018(5)
C38 0.082(7) 0.080(7) 0.042(5) 0.018(5) 0.009(5) 0.019(6)
C39 0.082(7) 0.106(9) 0.045(5) 0.036(6) 0.025(5) 0.039(7)
C40 0.070(6) 0.073(6) 0.059(6) 0.031(5) 0.023(5) 0.011(5)
C41 0.052(5) 0.058(5) 0.045(4) 0.018(4) 0.005(4) 0.014(4)
C42 0.039(4) 0.058(5) 0.048(5) 0.015(4) 0.005(3) -0.003(4)
C43 0.045(4) 0.045(4) 0.027(3) 0.001(3) -0.005(3) 0.012(3)
C44 0.056(5) 0.056(5) 0.055(5) -0.024(4) 0.013(4) 0.004(4)
C45 0.045(5) 0.098(8) 0.049(5) -0.013(5) -0.003(4) -0.008(5)
C46 0.039(4) 0.082(6) 0.039(4) -0.004(4) -0.010(3) 0.012(4)
C47 0.056(5) 0.052(5) 0.044(4) -0.003(4) -0.008(4) 0.021(4)
C48 0.048(5) 0.046(4) 0.056(5) -0.004(4) -0.012(4) 0.016(4)
C49 0.030(3) 0.026(3) 0.034(3) 0.006(2) 0.003(3) -0.003(2)
C50 0.024(3) 0.031(3) 0.026(3) 0.005(2) -0.004(2) 0.000(2)
C51 0.051(4) 0.041(4) 0.038(4) 0.007(3) 0.004(3) 0.006(3)
C52 0.055(5) 0.041(4) 0.057(5) 0.017(4) -0.006(4) 0.014(4)
C53 0.060(5) 0.040(4) 0.039(4) 0.012(3) -0.002(4) -0.005(3)
C54 0.044(4) 0.047(4) 0.036(4) 0.013(3) 0.004(3) -0.012(3)
C55 0.029(3) 0.038(3) 0.030(3) 0.009(3) -0.002(3) 0.002(3)
C56 0.022(3) 0.039(4) 0.042(4) 0.009(3) -0.005(3) -0.002(3)
C57 0.033(3) 0.046(4) 0.038(4) -0.003(3) -0.004(3) -0.001(3)
C58 0.027(3) 0.049(4) 0.032(3) -0.002(3) -0.001(3) -0.001(3)
C59 0.024(3) 0.046(4) 0.059(5) 0.012(4) 0.007(3) 0.007(3)
C60 0.032(4) 0.068(5) 0.052(5) 0.012(4) 0.012(3) 0.006(4)
C61 0.059(6) 0.083(7) 0.090(8) 0.043(6) 0.037(6) 0.029(5)
C62 0.044(5) 0.096(8) 0.095(8) 0.036(7) 0.024(5) 0.022(5)
C63 0.056(6) 0.096(8) 0.089(8) 0.020(6) 0.019(5) 0.047(6)
C64 0.061(6) 0.062(6) 0.079(7) 0.022(5) 0.011(5) 0.020(5)
C65 0.032(4) 0.053(5) 0.057(5) 0.002(4) 0.005(3) 0.019(3)
C66 0.036(4) 0.048(4) 0.053(5) 0.006(4) -0.010(4) 0.001(3)
C67 0.027(3) 0.065(5) 0.054(5) 0.017(4) 0.016(3) 0.010(3)
C68 0.030(4) 0.079(6) 0.063(5) 0.032(5) 0.013(4) 0.010(4)
C69 0.047(5) 0.088(8) 0.078(7) 0.039(6) 0.014(5) 0.022(5)
C70 0.070(7) 0.059(6) 0.098(8) 0.038(6) 0.048(6) 0.031(5)
C71 0.079(7) 0.056(5) 0.075(7) 0.025(5) 0.037(6) 0.020(5)
C72 0.050(5) 0.055(5) 0.055(5) 0.005(4) 0.012(4) 0.004(4)
C73 0.035(3) 0.028(3) 0.024(3) 0.001(2) 0.000(2) 0.001(3)
C74 0.035(3) 0.031(3) 0.032(3) 0.008(3) -0.010(3) -0.005(3)
C75 0.037(4) 0.034(3) 0.042(4) 0.001(3) 0.005(3) -0.004(3)
C76 0.043(4) 0.052(5) 0.042(4) 0.007(3) -0.012(3) -0.003(4)
C77 0.056(5) 0.027(3) 0.040(4) -0.003(3) -0.013(3) -0.005(3)
C78 0.055(5) 0.033(4) 0.046(4) -0.001(3) 0.005(4) 0.007(3)
C79 0.052(4) 0.030(3) 0.044(4) 0.000(3) 0.005(4) -0.004(3)
C80 0.047(4) 0.032(3) 0.034(3) 0.004(3) -0.011(3) -0.006(3)
C81 0.037(4) 0.029(3) 0.038(3) 0.007(3) -0.005(3) 0.001(3)
C82 0.029(3) 0.031(3) 0.033(3) 0.001(3) -0.001(2) -0.003(3)
C83 0.030(3) 0.035(3) 0.037(4) 0.007(3) -0.002(3) 0.000(3)
C84 0.027(3) 0.031(3) 0.051(4) 0.009(3) -0.006(3) -0.003(3)
C85 0.040(4) 0.038(4) 0.054(4) 0.015(3) -0.012(3) -0.007(3)
C86 0.050(5) 0.044(4) 0.057(5) 0.025(4) -0.010(4) -0.005(4)
C87 0.060(5) 0.057(5) 0.039(4) 0.020(4) -0.016(4) -0.018(4)
C88 0.059(5) 0.042(4) 0.036(4) 0.013(3) -0.015(4) -0.001(4)
C89 0.043(4) 0.038(4) 0.033(3) 0.008(3) -0.008(3) 0.001(3)
C90 0.043(4) 0.035(4) 0.034(3) 0.008(3) -0.009(3) 0.000(3)
C91 0.039(4) 0.031(3) 0.045(4) 0.008(3) 0.004(3) -0.006(3)
C92 0.080(6) 0.037(4) 0.045(4) 0.010(3) -0.017(4) -0.012(4)
C93 0.110(9) 0.060(6) 0.045(5) 0.016(4) -0.023(6) -0.026(6)
C94 0.130(11) 0.033(4) 0.048(5) 0.004(4) 0.002(6) -0.009(6)
C95 0.078(7) 0.053(5) 0.078(7) -0.008(5) 0.032(6) 0.001(5)
C96 0.058(5) 0.045(4) 0.067(6) 0.002(4) 0.007(4) 0.001(4)
C1X 0.038(4) 0.038(4) 0.047(4) -0.004(3) -0.004(3) -0.011(3)
C2X 0.059(5) 0.063(6) 0.049(5) 0.010(4) -0.009(4) -0.026(5)
C8X 0.133(19) 0.145(19) 0.119(17) 0.057(15) -0.081(15) -0.099(17)
C9X 0.068(10) 0.103(13) 0.080(11) 0.002(10) -0.030(9) -0.027(9)
C10X 0.046(7) 0.067(8) 0.063(8) -0.010(6) -0.015(6) 0.012(6)
C5X 0.077(7) 0.091(8) 0.054(6) -0.004(5) -0.021(5) -0.036(6)
C6X 0.049(5) 0.075(6) 0.037(4) -0.015(4) 0.001(3) -0.022(4)
C7X 0.095(13) 0.095(13) 0.125(17) 0.041(12) -0.071(13) -0.056(12)

loop_
_atom_type_symbol
_atom_type_description
_atom_type_scat_dispersion_real
_atom_type_scat_dispersion_imag
_atom_type_scat_source
C C 0.0033 0.0016 'International Tables Vol C Tables 4.2.6.8 and 6.1.1.4'
H H 0.0000 0.0000 'International Tables Vol C Tables 4.2.6.8 and 6.1.1.4'
N N 0.0061 0.0033 'International Tables Vol C Tables 4.2.6.8 and 6.1.1.4'
O O 0.0106 0.0060 'International Tables Vol C Tables 4.2.6.8 and 6.1.1.4'
Fe Fe 0.3463 0.8444 'International Tables Vol C Tables 4.2.6.8 and 6.1.1.4'
Br Br -0.2901 2.4595 'International Tables Vol C Tables 4.2.6.8 and 6.1.1.4'

loop_
_geom_angle_atom_site_label_1
_geom_angle_atom_site_label_2
_geom_angle_atom_site_label_3
_geom_angle
C7Y C4X C3X 120.0
C7Y C4X C7X 29.8(11)
C3X C4X C7X 129.4(11)
C7Y C4X C5X 124.1(6)
C3X C4X C5X 114.7(5)
C7X C4X C5X 112.5(11)
C4X C7Y C8Y 120.0
C7Y C8Y C9Y 120.0
C7Y C8Y Br1Y 121.7(3)
C9Y C8Y Br1Y 118.2(3)
C10Y C9Y C8Y 120.0
C3X C10Y C9Y 120.0
C2X C3X C10Y 116.2(6)
C2X C3X C4X 122.8(6)
C10Y C3X C4X 120.0
C10Z C9Z C4Z 120.0
C10Z C9Z C8Z 123.7(9)
C4Z C9Z C8Z 116.0(9)
C3Z C4Z C9Z 120.0
C3Z C4Z C5Z 121.1(8)
C9Z C4Z C5Z 118.6(8)
C4Z C3Z C2Z 120.0
C3Z C2Z C1Z 120.0
C10Z C1Z C2Z 120.0
C10Z C1Z Br1Z 120.5(6)
C2Z C1Z Br1Z 117.9(5)
C1Z C10Z C9Z 120.0
Br1Z Br1Y C8Y 155.2(4)
O1 Fe1 O2 101.3(2)
O1 Fe1 O5 100.4(2)
O2 Fe1 O5 96.8(2)
O1 Fe1 O6 172.0(2)
O2 Fe1 O6 86.6(2)
O5 Fe1 O6 79.37(18)
O1 Fe1 N2 91.2(2)
O2 Fe1 N2 91.4(2)
O5 Fe1 N2 164.1(2)
O6 Fe1 N2 87.6(2)
O1 Fe1 N1 86.3(2)
O2 Fe1 N1 167.6(2)
O5 Fe1 N1 91.3(2)
O6 Fe1 N1 85.74(19)
N2 Fe1 N1 78.5(2)
O3 Fe2 O4 103.7(2)
O3 Fe2 O6 171.6(2)
O4 Fe2 O6 84.4(2)
O3 Fe2 O5 96.9(2)
O4 Fe2 O5 100.2(2)
O6 Fe2 O5 79.18(18)
O3 Fe2 N3 90.0(2)
O4 Fe2 N3 160.9(2)
O6 Fe2 N3 82.7(2)
O5 Fe2 N3 91.0(2)
O3 Fe2 N4 93.5(2)
O4 Fe2 N4 88.5(2)
O6 Fe2 N4 88.9(2)
O5 Fe2 N4 164.4(2)
N3 Fe2 N4 77.4(2)
C8 N1 C1 112.4(6)
C8 N1 Fe1 111.1(4)
C1 N1 Fe1 111.4(4)
C25 N2 C32 112.4(6)
C25 N2 Fe1 108.7(4)
C32 N2 Fe1 110.2(4)
C49 N3 C56 110.8(5)
C49 N3 Fe2 114.3(4)
C56 N3 Fe2 112.1(4)
C80 N4 C73 113.5(5)
C80 N4 Fe2 112.5(4)
C73 N4 Fe2 106.6(4)
C10 O1 Fe1 132.6(4)
C34 O2 Fe1 126.2(5)
C58 O3 Fe2 134.3(5)
C82 O4 Fe2 124.6(4)
C1X O5 Fe1 127.8(4)
C1X O5 Fe2 130.7(4)
Fe1 O5 Fe2 101.40(19)
Fe2 O6 Fe1 100.05(19)
Br1Y Br1Z C1Z 131.3(4)
C2 C1 N1 111.7(6)
C2 C1 C25 114.2(6)
N1 C1 C25 109.9(6)
C2 C1 H1 106.9
N1 C1 H1 106.9
C25 C1 H1 106.9
C3 C2 C7 118.7(10)
C3 C2 C1 119.7(10)
C7 C2 C1 121.6(9)
C2 C3 C4 117.0(16)
C2 C3 H3 121.5
C4 C3 H3 121.5
C5 C4 C3 121.3(18)
C5 C4 H4 119.3
C3 C4 H4 119.3
C4 C5 C6 120.0(12)
C4 C5 H5 120.0
C6 C5 H5 120.0
C7 C6 C5 117.3(16)
C7 C6 H6 121.3
C5 C6 H6 121.3
C6 C7 C2 125.2(14)
C6 C7 H7 117.4
C2 C7 H7 117.4
N1 C8 C9 110.9(6)
N1 C8 H8A 109.5
C9 C8 H8A 109.5
N1 C8 H8B 109.5
C9 C8 H8B 109.5
H8A C8 H8B 108.0
C18 C9 C10 118.9(7)
C18 C9 C8 122.1(7)
C10 C9 C8 118.9(6)
O1 C10 C11 119.9(6)
O1 C10 C9 120.4(6)
C11 C10 C9 119.7(6)
C12 C11 C10 120.9(7)
C12 C11 C19 121.7(7)
C10 C11 C19 117.4(6)
C11 C12 C13 122.7(7)
C11 C12 C17 118.3(7)
C13 C12 C17 118.9(8)
C14 C13 C12 121.9(8)
C14 C13 H13 119.1
C12 C13 H13 119.1
C13 C14 C15 119.6(9)
C13 C14 H14 120.2
C15 C14 H14 120.2
C16 C15 C14 119.8(9)
C16 C15 H15 120.1
C14 C15 H15 120.1
C15 C16 C17 122.1(9)
C15 C16 H16 119.0
C17 C16 H16 119.0
C18 C17 C16 122.5(9)
C18 C17 C12 119.8(8)
C16 C17 C12 117.7(8)
C9 C18 C17 122.5(8)
C9 C18 H18 118.8
C17 C18 H18 118.8
C20 C19 C24 120.3(8)
C20 C19 C11 121.6(8)
C24 C19 C11 118.0(8)
C19 C20 C21 118.3(11)
C19 C20 H20 120.8
C21 C20 H20 120.8
C22 C21 C20 120.0(11)
C22 C21 H21 120.0
C20 C21 H21 120.0
C23 C22 C21 122.0(10)
C23 C22 H22 119.0
C21 C22 H22 119.0
C22 C23 C24 119.1(9)
C22 C23 H23 120.5
C24 C23 H23 120.5
C19 C24 C23 120.2(10)
C19 C24 H24 119.9
C23 C24 H24 119.9
N2 C25 C26 114.9(6)
N2 C25 C1 107.4(5)
C26 C25 C1 111.8(7)
N2 C25 H25 107.5
C26 C25 H25 107.5
C1 C25 H25 107.5
C31 C26 C27 119.1(9)
C31 C26 C25 121.3(8)
C27 C26 C25 119.5(8)
C28 C27 C26 119.3(12)
C28 C27 H27 120.3
C26 C27 H27 120.3
C29 C28 C27 122.6(12)
C29 C28 H28 118.7
C27 C28 H28 118.7
C28 C29 C30 119.1(9)
C28 C29 H29 120.5
C30 C29 H29 120.5
C29 C30 C31 119.8(13)
C29 C30 H30 120.1
C31 C30 H30 120.1
C26 C31 C30 120.0(13)
C26 C31 H31 120.0
C30 C31 H31 120.0
C33 C32 N2 113.5(7)
C33 C32 H32A 108.9
N2 C32 H32A 108.9
C33 C32 H32B 108.9
N2 C32 H32B 108.9
H32A C32 H32B 107.7
C42 C33 C34 120.6(7)
C42 C33 C32 120.1(7)
C34 C33 C32 119.1(7)
O2 C34 C35 120.8(7)
O2 C34 C33 119.8(6)
C35 C34 C33 119.2(7)
C34 C35 C36 119.7(7)
C34 C35 C43 118.5(7)
C36 C35 C43 121.8(7)
C41 C36 C35 120.1(7)
C41 C36 C37 118.7(8)
C35 C36 C37 121.0(8)
C38 C37 C36 120.3(9)
C38 C37 H37 119.9
C36 C37 H37 119.9
C37 C38 C39 119.5(9)
C37 C38 H38 120.2
C39 C38 H38 120.2
C40 C39 C38 122.1(9)
C40 C39 H39 119.0
C38 C39 H39 119.0
C39 C40 C41 119.1(10)
C39 C40 H40 120.5
C41 C40 H40 120.5
C36 C41 C42 119.3(8)
C36 C41 C40 120.2(8)
C42 C41 C40 120.5(8)
C33 C42 C41 120.8(8)
C33 C42 H42 119.6
C41 C42 H42 119.6
C48 C43 C44 117.1(8)
C48 C43 C35 120.7(8)
C44 C43 C35 122.2(7)
C45 C44 C43 119.0(8)
C45 C44 H44 120.5
C43 C44 H44 120.5
C46 C45 C44 123.4(10)
C46 C45 H45 118.3
C44 C45 H45 118.3
C45 C46 C47 117.8(8)
C45 C46 H46 121.1
C47 C46 H46 121.1
C48 C47 C46 120.7(8)
C48 C47 H47 119.7
C46 C47 H47 119.7
C47 C48 C43 121.8(9)
C47 C48 H48 119.1
C43 C48 H48 119.1
N3 C49 C50 112.0(5)
N3 C49 C73 108.9(5)
C50 C49 C73 111.2(5)
N3 C49 H49 108.2
C50 C49 H49 108.2
C73 C49 H49 108.2
C55 C50 C51 119.2(6)
C55 C50 C49 120.6(6)
C51 C50 C49 120.0(6)
C50 C51 C52 120.6(8)
C50 C51 H51 119.7
C52 C51 H51 119.7
C53 C52 C51 120.1(8)
C53 C52 H52 119.9
C51 C52 H52 119.9
C54 C53 C52 119.0(7)
C54 C53 H53 120.5
C52 C53 H53 120.5
C53 C54 C55 120.0(7)
C53 C54 H54 120.0
C55 C54 H54 120.0
C50 C55 C54 121.0(7)
C50 C55 H55 119.5
C54 C55 H55 119.5
C57 C56 N3 113.8(6)
C57 C56 H56A 108.8
N3 C56 H56A 108.8
C57 C56 H56B 108.8
N3 C56 H56B 108.8
H56A C56 H56B 107.7
C66 C57 C58 118.3(7)
C66 C57 C56 119.8(7)
C58 C57 C56 121.7(6)
O3 C58 C59 119.8(7)
O3 C58 C57 119.9(6)
C59 C58 C57 120.2(7)
C58 C59 C60 120.5(7)
C58 C59 C67 118.1(6)
C60 C59 C67 121.5(7)
C59 C60 C61 121.9(8)
C59 C60 C65 119.6(7)
C61 C60 C65 118.5(8)
C62 C61 C60 119.8(9)
C62 C61 H61 120.1
C60 C61 H61 120.1
C61 C62 C63 121.4(9)
C61 C62 H62 119.3
C63 C62 H62 119.3
C64 C63 C62 119.4(9)
C64 C63 H63 120.3
C62 C63 H63 120.3
C63 C64 C65 122.7(9)
C63 C64 H64 118.6
C65 C64 H64 118.6
C66 C65 C64 123.8(8)
C66 C65 C60 117.9(7)
C64 C65 C60 118.1(8)
C65 C66 C57 122.8(8)
C65 C66 H66 118.6
C57 C66 H66 118.6
C72 C67 C68 118.0(8)
C72 C67 C59 121.0(8)
C68 C67 C59 121.0(8)
C69 C68 C67 119.1(10)
C69 C68 H68 120.4
C67 C68 H68 120.4
C70 C69 C68 122.4(11)
C70 C69 H69 118.8
C68 C69 H69 118.8
C69 C70 C71 119.1(9)
C69 C70 H70 120.5
C71 C70 H70 120.5
C72 C71 C70 119.1(11)
C72 C71 H71 120.5
C70 C71 H71 120.5
C71 C72 C67 122.3(10)
C71 C72 H72 118.9
C67 C72 H72 118.9
N4 C73 C74 114.0(5)
N4 C73 C49 106.5(5)
C74 C73 C49 113.0(5)
N4 C73 H73 107.7
C74 C73 H73 107.7
C49 C73 H73 107.7
C79 C74 C75 119.0(7)
C79 C74 C73 120.7(6)
C75 C74 C73 120.2(6)
C76 C75 C74 120.6(7)
C76 C75 H75 119.7
C74 C75 H75 119.7
C77 C76 C75 119.6(7)
C77 C76 H76 120.2
C75 C76 H76 120.2
C78 C77 C76 120.6(7)
C78 C77 H77 119.7
C76 C77 H77 119.7
C77 C78 C79 120.0(8)
C77 C78 H78 120.0
C79 C78 H78 120.0
C74 C79 C78 120.0(7)
C74 C79 H79 120.0
C78 C79 H79 120.0
N4 C80 C81 113.4(6)
N4 C80 H80A 108.9
C81 C80 H80A 108.9
N4 C80 H80B 108.9
C81 C80 H80B 108.9
H80A C80 H80B 107.7
C90 C81 C82 120.4(6)
C90 C81 C80 120.8(6)
C82 C81 C80 118.7(6)
O4 C82 C83 121.5(6)
O4 C82 C81 119.0(6)
C83 C82 C81 119.5(6)
C82 C83 C84 121.6(7)
C82 C83 C91 118.6(6)
C84 C83 C91 119.7(6)
C85 C84 C83 122.7(7)
C85 C84 C89 118.6(7)
C83 C84 C89 118.5(6)
C86 C85 C84 120.8(8)
C86 C85 H85 119.6
C84 C85 H85 119.6
C85 C86 C87 120.6(7)
C85 C86 H86 119.7
C87 C86 H86 119.7
C88 C87 C86 120.3(8)
C88 C87 H87 119.9
C86 C87 H87 119.9
C87 C88 C89 120.8(8)
C87 C88 H88 119.6
C89 C88 H88 119.6
C88 C89 C90 122.4(7)
C88 C89 C84 119.0(7)
C90 C89 C84 118.6(6)
C81 C90 C89 121.1(7)
C81 C90 H90 119.5
C89 C90 H90 119.5
C96 C91 C92 119.8(8)
C96 C91 C83 121.1(7)
C92 C91 C83 119.1(7)
C93 C92 C91 120.6(10)
C93 C92 H92 119.7
C91 C92 H92 119.7
C92 C93 C94 118.2(11)
C92 C93 H93 120.9
C94 C93 H93 120.9
C95 C94 C93 121.0(9)
C95 C94 H94 119.5
C93 C94 H94 119.5
C94 C95 C96 120.4(10)
C94 C95 H95 119.8
C96 C95 H95 119.8
C91 C96 C95 119.9(10)
C91 C96 H96 120.0
C95 C96 H96 120.0
C6X C1X O5 119.3(7)
C6X C1X C2X 121.3(7)
O5 C1X C2X 119.4(7)
C3X C2X C1X 121.0(8)
C3X C2X H2X 119.5
C1X C2X H2X 119.5
C9X C8X C7X 121.0(16)
C9X C8X Br1X 123.5(14)
C7X C8X Br1X 115.6(16)
C8X C9X C10X 121.6(17)
C8X C9X H9X 119.2
C10X C9X H9X 119.2
C9X C10X C5X 120.8(15)
C9X C10X H10X 119.6
C5X C10X H10X 119.6
C6X C5X C4X 122.9(9)
C6X C5X C10X 118.8(11)
C4X C5X C10X 118.2(10)
C1X C6X C5X 117.2(9)
C1X C6X H6X 121.4
C5X C6X H6X 121.4
C6Z C5Z C4Z 121.1(12)
C7Z C6Z O1Z 119.9(13)
C7Z C6Z C5Z 121.3(14)
O1Z C6Z C5Z 118.4(12)
C8Z C7Z C6Z 121.2(17)
C7Z C8Z C9Z 121.6(17)
C8X C7X C4X 124.2(19)

loop_
_geom_bond_atom_site_label_1
_geom_bond_atom_site_label_2
_geom_bond_distance
C4X C7Y 1.3900
C4X C3X 1.3900
C4X C7X 1.455(17)
C4X C5X 1.487(13)
C7Y C8Y 1.3900
C8Y C9Y 1.3900
C8Y Br1Y 1.853(8)
C9Y C10Y 1.3900
C10Y C3X 1.3900
C3X C2X 1.356(11)
C9Z C10Z 1.3900
C9Z C4Z 1.3900
C9Z C8Z 1.56(2)
C4Z C3Z 1.3900
C4Z C5Z 1.475(16)
C3Z C2Z 1.3900
C2Z C1Z 1.3900
C1Z C10Z 1.3900
C1Z Br1Z 1.923(10)
Br1Y Br1Z 1.813(7)
Fe1 O1 1.897(5)
Fe1 O2 1.934(5)
Fe1 O5 2.008(5)
Fe1 O6 2.058(5)
Fe1 N2 2.159(6)
Fe1 N1 2.221(6)
Fe2 O3 1.891(4)
Fe2 O4 1.929(4)
Fe2 O6 2.033(5)
Fe2 O5 2.042(5)
Fe2 N3 2.177(6)
Fe2 N4 2.216(6)
N1 C8 1.491(9)
N1 C1 1.506(8)
N2 C25 1.493(9)
N2 C32 1.494(10)
N3 C49 1.495(8)
N3 C56 1.501(8)
N4 C80 1.471(9)
N4 C73 1.500(8)
O1 C10 1.296(9)
O2 C34 1.323(8)
O3 C58 1.335(9)
O4 C82 1.347(8)
O5 C1X 1.385(8)
O1Z C6Z 1.384(18)
Br1X C8X 1.925(17)
C1 C2 1.486(10)
C1 C25 1.546(11)
C1 H1 1.0000
C2 C3 1.370(17)
C2 C7 1.378(15)
C3 C4 1.44(2)
C3 H3 0.9500
C4 C5 1.37(3)
C4 H4 0.9500
C5 C6 1.38(3)
C5 H5 0.9500
C6 C7 1.344(14)
C6 H6 0.9500
C7 H7 0.9500
C8 C9 1.497(10)
C8 H8A 0.9900
C8 H8B 0.9900
C9 C18 1.386(11)
C9 C10 1.433(11)
C10 C11 1.418(10)
C11 C12 1.413(11)
C11 C19 1.483(11)
C12 C13 1.420(12)
C12 C17 1.444(12)
C13 C14 1.359(13)
C13 H13 0.9500
C14 C15 1.437(15)
C14 H14 0.9500
C15 C16 1.369(15)
C15 H15 0.9500
C16 C17 1.418(12)
C16 H16 0.9500
C17 C18 1.389(13)
C18 H18 0.9500
C19 C20 1.362(14)
C19 C24 1.397(13)
C20 C21 1.428(16)
C20 H20 0.9500
C21 C22 1.359(18)
C21 H21 0.9500
C22 C23 1.348(16)
C22 H22 0.9500
C23 C24 1.397(12)
C23 H23 0.9500
C24 H24 0.9500
C25 C26 1.498(10)
C25 H25 1.0000
C26 C31 1.340(15)
C26 C27 1.394(13)
C27 C28 1.386(14)
C27 H27 0.9500
C28 C29 1.31(2)
C28 H28 0.9500
C29 C30 1.38(2)
C29 H29 0.9500
C30 C31 1.419(15)
C30 H30 0.9500
C31 H31 0.9500
C32 C33 1.493(11)
C32 H32A 0.9900
C32 H32B 0.9900
C33 C42 1.363(11)
C33 C34 1.435(11)
C34 C35 1.395(10)
C35 C36 1.425(11)
C35 C43 1.475(11)
C36 C41 1.402(13)
C36 C37 1.444(12)
C37 C38 1.391(13)
C37 H37 0.9500
C38 C39 1.417(17)
C38 H38 0.9500
C39 C40 1.363(14)
C39 H39 0.9500
C40 C41 1.449(12)
C40 H40 0.9500
C41 C42 1.420(12)
C42 H42 0.9500
C43 C48 1.395(11)
C43 C44 1.416(12)
C44 C45 1.388(14)
C44 H44 0.9500
C45 C46 1.352(15)
C45 H45 0.9500
C46 C47 1.393(14)
C46 H46 0.9500
C47 C48 1.374(13)
C47 H47 0.9500
C48 H48 0.9500
C49 C50 1.520(8)
C49 C73 1.553(9)
C49 H49 1.0000
C50 C55 1.370(9)
C50 C51 1.391(10)
C51 C52 1.397(11)
C51 H51 0.9500
C52 C53 1.395(12)
C52 H52 0.9500
C53 C54 1.391(12)
C53 H53 0.9500
C54 C55 1.405(9)
C54 H54 0.9500
C55 H55 0.9500
C56 C57 1.491(10)
C56 H56A 0.9900
C56 H56B 0.9900
C57 C66 1.396(11)
C57 C58 1.432(11)
C58 C59 1.383(10)
C59 C60 1.422(11)
C59 C67 1.509(11)
C60 C61 1.429(12)
C60 C65 1.439(12)
C61 C62 1.367(14)
C61 H61 0.9500
C62 C63 1.411(16)
C62 H62 0.9500
C63 C64 1.344(15)
C63 H63 0.9500
C64 C65 1.403(12)
C64 H64 0.9500
C65 C66 1.394(12)
C66 H66 0.9500
C67 C72 1.376(13)
C67 C68 1.430(13)
C68 C69 1.387(13)
C68 H68 0.9500
C69 C70 1.335(18)
C69 H69 0.9500
C70 C71 1.437(19)
C70 H70 0.9500
C71 C72 1.367(13)
C71 H71 0.9500
C72 H72 0.9500
C73 C74 1.511(9)
C73 H73 1.0000
C74 C79 1.391(11)
C74 C75 1.401(10)
C75 C76 1.399(11)
C75 H75 0.9500
C76 C77 1.398(12)
C76 H76 0.9500
C77 C78 1.364(12)
C77 H77 0.9500
C78 C79 1.425(11)
C78 H78 0.9500
C79 H79 0.9500
C80 C81 1.506(9)
C80 H80A 0.9900
C80 H80B 0.9900
C81 C90 1.375(10)
C81 C82 1.417(10)
C82 C83 1.377(9)
C83 C84 1.415(10)
C83 C91 1.511(10)
C84 C85 1.406(10)
C84 C89 1.438(11)
C85 C86 1.379(12)
C85 H85 0.9500
C86 C87 1.394(13)
C86 H86 0.9500
C87 C88 1.379(11)
C87 H87 0.9500
C88 C89 1.405(10)
C88 H88 0.9500
C89 C90 1.416(10)
C90 H90 0.9500
C91 C96 1.365(12)
C91 C92 1.406(12)
C92 C93 1.394(14)
C92 H92 0.9500
C93 C94 1.405(18)
C93 H93 0.9500
C94 C95 1.360(18)
C94 H94 0.9500
C95 C96 1.405(14)
C95 H95 0.9500
C96 H96 0.9500
C1X C6X 1.380(12)
C1X C2X 1.415(12)
C2X H2X 0.9500
C8X C9X 1.33(3)
C8X C7X 1.38(3)
C9X C10X 1.36(2)
C9X H9X 0.9500
C10X C5X 1.489(17)
C10X H10X 0.9500
C5X C6X 1.399(13)
C6X H6X 0.9500
C5Z C6Z 1.395(19)
C6Z C7Z 1.36(2)
C7Z C8Z 1.34(3)
